data_4302303
loop_
_publ_author_name
'Anwar, Muhammad Usman'
'Lan, Yanhua'
'Beltran, Lianne M. C.'
'Cl\'erac, Rodolphe'
'Pfirrmann, Sven'
'Anson, Christopher E.'
'Powell, Annie K.'

_publ_section_title
;
 In Situ Ligand Transformation in the Synthesis of Manganese Complexes:
 Mono-, Tri- and a Barrel-shaped Tetradeca-nuclear Mn^II^~14~ Aggregate
;
_journal_coden_ASTM INOCAJ
_journal_issue 12
_journal_name_full 'Inorganic Chemistry'
_journal_page_first 5177
_journal_page_last 5186
_journal_paper_doi 10.1021/ic9001048
_journal_volume 48
_journal_year 2009
_chemical_formula_sum 'C13 H16 Cl Mn N6 O3'
_chemical_formula_weight 394.71
_space_group_IT_number 19
_symmetry_cell_setting orthorhombic
_symmetry_space_group_name_Hall 'P 2ac 2ab'
_symmetry_space_group_name_H-M 'P 21 21 21'
_atom_sites_solution_hydrogens geom
_atom_sites_solution_primary direct
_atom_sites_solution_secondary difmap
_audit_creation_method SHELXL-97
_cell_angle_alpha 90.00
_cell_angle_beta 90.00
_cell_angle_gamma 90.00
_cell_formula_units_Z 4
_cell_length_a 6.9857(4)
_cell_length_b 11.7814(7)
_cell_length_c 18.9519(11)
_cell_measurement_reflns_used 7740
_cell_measurement_temperature 100(2)
_cell_measurement_theta_max 27.95
_cell_measurement_theta_min 2.76
_cell_volume 1559.77(16)
_computing_cell_refinement 'SMART-NT 5.6 (Bruker AXS Inc., 2005)'
_computing_data_collection 'SMART-NT 5.6 (Bruker AXS Inc., 2005)'
_computing_data_reduction 'SAINT+ 6.45 (Bruker AXS Inc., 2003)'
_computing_molecular_graphics 'SHELXTL 6.14 (BrukerAXS Inc., 2003)'
_computing_publication_material 'SHELXTL 6.14 (BrukerAXS Inc., 2003)'
_computing_structure_refinement 'SHELXTL 6.14 (BrukerAXS Inc., 2003)'
_computing_structure_solution 'SHELXTL 6.14 (BrukerAXS Inc., 2003)'
_diffrn_ambient_temperature 100(2)
_diffrn_detector_area_resol_mean 8.333
_diffrn_measured_fraction_theta_full 0.994
_diffrn_measured_fraction_theta_max 0.950
_diffrn_measurement_device_type 'Bruker SMART Apex'
_diffrn_measurement_method 'CCD area detector'
_diffrn_radiation_monochromator graphite
_diffrn_radiation_source 'rotating anode'
_diffrn_radiation_type MoK\a
_diffrn_radiation_wavelength 0.71073
_diffrn_reflns_av_R_equivalents 0.0188
_diffrn_reflns_av_sigmaI/netI 0.0228
_diffrn_reflns_limit_h_max 8
_diffrn_reflns_limit_h_min -8
_diffrn_reflns_limit_k_max 15
_diffrn_reflns_limit_k_min -11
_diffrn_reflns_limit_l_max 24
_diffrn_reflns_limit_l_min -24
_diffrn_reflns_number 7872
_diffrn_reflns_theta_full 25.00
_diffrn_reflns_theta_max 27.96
_diffrn_reflns_theta_min 2.15
_exptl_absorpt_coefficient_mu 1.044
_exptl_absorpt_correction_T_max 0.894
_exptl_absorpt_correction_T_min 0.742
_exptl_absorpt_correction_type multi-scan
_exptl_absorpt_process_details 'SADABS (Bruker AXS Inc., 2005)'
_exptl_crystal_colour black
_exptl_crystal_density_diffrn 1.681
_exptl_crystal_density_method 'not measured'
_exptl_crystal_description block
_exptl_crystal_F_000 808
_exptl_crystal_size_max 0.31
_exptl_crystal_size_mid 0.16
_exptl_crystal_size_min 0.12
_refine_diff_density_max 0.426
_refine_diff_density_min -0.318
_refine_diff_density_rms 0.064
_refine_ls_abs_structure_details 'Flack H D (1983), Acta Cryst. A39, 876-881'
_refine_ls_abs_structure_Flack 0.004(18)
_refine_ls_extinction_method none
_refine_ls_goodness_of_fit_ref 1.050
_refine_ls_hydrogen_treatment mixed
_refine_ls_matrix_type full
_refine_ls_number_parameters 233
_refine_ls_number_reflns 3473
_refine_ls_number_restraints 0
_refine_ls_restrained_S_all 1.050
_refine_ls_R_factor_all 0.0301
_refine_ls_R_factor_gt 0.0294
_refine_ls_shift/su_max 0.002
_refine_ls_shift/su_mean 0.000
_refine_ls_structure_factor_coef Fsqd
_refine_ls_weighting_details 'calc w=1/[\s^2^(Fo^2^)+(0.0329P)^2^+1.5273P] where P=(Fo^2^+2Fc^2^)/3'
_refine_ls_weighting_scheme calc
_refine_ls_wR_factor_gt 0.0713
_refine_ls_wR_factor_ref 0.0716
_reflns_number_gt 3412
_reflns_number_total 3473
_reflns_threshold_expression >2sigma(I)
_cod_duplicate_entry 4338617
_cod_data_source_file ic9001048_si_001_1.cif
_cod_data_source_block dhb130
_cod_database_code 4302303

loop_
_symmetry_equiv_pos_as_xyz
'x, y, z'
'-x+1/2, -y, z+1/2'
'-x, y+1/2, -z+1/2'
'x+1/2, -y+1/2, -z'

loop_
_atom_site_label
_atom_site_type_symbol
_atom_site_fract_x
_atom_site_fract_y
_atom_site_fract_z
_atom_site_U_iso_or_equiv
_atom_site_adp_type
_atom_site_occupancy
_atom_site_symmetry_multiplicity
_atom_site_calc_flag
_atom_site_refinement_flags
_atom_site_disorder_assembly
_atom_site_disorder_group
Mn1 Mn 0.21011(5) 0.50846(3) 0.120507(16) 0.01297(9) Uani 1 1 d . . .
Cl1 Cl -0.12884(8) 0.57869(5) 0.08612(3) 0.01805(12) Uani 1 1 d . . .
O1 O 0.1234(3) 0.43523(14) 0.20231(8) 0.0169(3) Uani 1 1 d . . .
O2 O 0.0643(3) 0.30303(15) 0.28037(9) 0.0206(4) Uani 1 1 d . . .
C1 C 0.1071(3) 0.3298(2) 0.21950(12) 0.0147(4) Uani 1 1 d . . .
C2 C 0.1411(4) 0.2396(2) 0.16509(12) 0.0162(5) Uani 1 1 d . . .
C3 C 0.1328(4) 0.1274(2) 0.18974(12) 0.0183(5) Uani 1 1 d . . .
H3A H 0.1092 0.1141 0.2384 0.022 Uiso 1 1 calc R . .
C4 C 0.1579(4) 0.0358(2) 0.14541(13) 0.0197(5) Uani 1 1 d . . .
H4A H 0.1483 -0.0395 0.1630 0.024 Uiso 1 1 calc R . .
C5 C 0.1980(4) 0.0554(2) 0.07394(13) 0.0208(5) Uani 1 1 d . . .
H5A H 0.2175 -0.0069 0.0430 0.025 Uiso 1 1 calc R . .
C6 C 0.2092(4) 0.1648(2) 0.04851(12) 0.0177(4) Uani 1 1 d . . .
H6A H 0.2385 0.1769 0.0001 0.021 Uiso 1 1 calc R . .
C7 C 0.1781(3) 0.25881(19) 0.09260(12) 0.0145(4) Uani 1 1 d . . .
N1 N 0.1886(3) 0.37074(16) 0.06303(10) 0.0139(4) Uani 1 1 d . . .
N2 N 0.1795(3) 0.36999(17) -0.00587(10) 0.0156(4) Uani 1 1 d . . .
C8 C 0.2112(4) 0.46037(19) -0.04554(11) 0.0158(4) Uani 1 1 d . . .
C9 C 0.1750(3) 0.43875(19) -0.11930(13) 0.0184(5) Uani 1 1 d . . .
N3 N 0.1426(4) 0.4223(2) -0.17745(11) 0.0260(5) Uani 1 1 d . . .
C10 C 0.2791(4) 0.5737(2) -0.02597(11) 0.0153(4) Uani 1 1 d . . .
N4 N 0.3133(3) 0.64719(18) -0.07859(11) 0.0181(4) Uani 1 1 d . . .
H41 H 0.308(4) 0.623(3) -0.1203(16) 0.022 Uiso 1 1 d . . .
H42 H 0.354(5) 0.708(3) -0.0699(16) 0.022 Uiso 1 1 d . . .
N5 N 0.3066(3) 0.59869(16) 0.04076(10) 0.0155(4) Uani 1 1 d . . .
C11 C 0.3610(4) 0.7165(2) 0.05903(12) 0.0175(5) Uani 1 1 d . . .
H11A H 0.2549 0.7689 0.0474 0.021 Uiso 1 1 calc R . .
H11B H 0.4751 0.7395 0.0316 0.021 Uiso 1 1 calc R . .
C12 C 0.4046(4) 0.7220(2) 0.13748(12) 0.0171(5) Uani 1 1 d . . .
H12A H 0.5336 0.6906 0.1469 0.020 Uiso 1 1 calc R . .
H12B H 0.4022 0.8019 0.1537 0.020 Uiso 1 1 calc R . .
N6 N 0.2581(3) 0.65516(17) 0.17561(10) 0.0161(4) Uani 1 1 d . . .
H61 H 0.295(5) 0.638(2) 0.2165(16) 0.019 Uiso 1 1 d . . .
H62 H 0.153(5) 0.694(3) 0.1798(16) 0.019 Uiso 1 1 d . . .
O3 O 0.5162(3) 0.46054(17) 0.14760(10) 0.0245(4) Uani 1 1 d . . .
H3 H 0.597(5) 0.486(3) 0.1294(18) 0.037 Uiso 1 1 d . . .
C13 C 0.5918(5) 0.3848(3) 0.19729(19) 0.0414(8) Uani 1 1 d . . .
H13A H 0.5002 0.3748 0.2360 0.062 Uiso 1 1 calc R . .
H13B H 0.7121 0.4152 0.2160 0.062 Uiso 1 1 calc R . .
H13C H 0.6159 0.3114 0.1747 0.062 Uiso 1 1 calc R . .

loop_
_atom_site_aniso_label
_atom_site_aniso_U_11
_atom_site_aniso_U_22
_atom_site_aniso_U_33
_atom_site_aniso_U_23
_atom_site_aniso_U_13
_atom_site_aniso_U_12
Mn1 0.01806(16) 0.01207(15) 0.00877(14) 0.00055(13) 0.00146(13) -0.00112(14)
Cl1 0.0175(2) 0.0178(3) 0.0189(3) 0.0008(2) 0.0001(2) 0.0007(2)
O1 0.0234(8) 0.0151(8) 0.0121(7) 0.0005(6) 0.0030(7) -0.0012(7)
O2 0.0337(10) 0.0170(8) 0.0113(7) 0.0004(6) 0.0018(7) -0.0020(7)
C1 0.0132(11) 0.0179(11) 0.0131(10) -0.0001(9) -0.0008(9) -0.0002(9)
C2 0.0158(11) 0.0172(11) 0.0155(11) -0.0006(9) 0.0007(9) -0.0004(9)
C3 0.0203(11) 0.0191(11) 0.0155(10) 0.0021(9) 0.0022(10) -0.0015(10)
C4 0.0235(13) 0.0136(10) 0.0221(11) 0.0024(9) 0.0007(9) 0.0007(9)
C5 0.0245(12) 0.0168(11) 0.0211(11) -0.0044(9) 0.0034(10) -0.0010(10)
C6 0.0203(11) 0.0182(11) 0.0145(10) -0.0032(8) 0.0023(10) 0.0017(10)
C7 0.0108(11) 0.0158(10) 0.0169(10) 0.0011(9) 0.0000(9) -0.0003(8)
N1 0.0158(10) 0.0150(9) 0.0110(8) -0.0005(7) 0.0024(7) -0.0016(8)
N2 0.0160(10) 0.0193(9) 0.0116(8) -0.0003(7) 0.0015(7) 0.0010(8)
C8 0.0180(10) 0.0183(10) 0.0112(9) -0.0010(8) 0.0027(9) -0.0007(10)
C9 0.0204(12) 0.0178(10) 0.0171(11) 0.0032(9) 0.0019(9) -0.0018(9)
N3 0.0321(12) 0.0307(12) 0.0152(10) -0.0008(9) -0.0003(9) -0.0038(10)
C10 0.0130(10) 0.0193(11) 0.0135(10) 0.0010(8) 0.0001(9) 0.0011(10)
N4 0.0274(11) 0.0156(9) 0.0114(9) 0.0002(7) 0.0014(8) -0.0023(9)
N5 0.0194(10) 0.0147(9) 0.0124(8) 0.0016(7) -0.0006(8) -0.0026(8)
C11 0.0215(11) 0.0165(11) 0.0147(11) 0.0011(9) 0.0006(9) -0.0028(10)
C12 0.0209(12) 0.0158(10) 0.0146(11) -0.0003(8) 0.0004(9) -0.0026(9)
N6 0.0228(12) 0.0152(9) 0.0104(8) 0.0004(7) 0.0008(8) 0.0005(8)
O3 0.0206(9) 0.0277(10) 0.0252(9) 0.0106(8) -0.0005(8) 0.0007(8)
C13 0.0276(16) 0.0443(19) 0.052(2) 0.0289(16) -0.0106(14) -0.0009(14)

loop_
_atom_type_symbol
_atom_type_description
_atom_type_scat_dispersion_real
_atom_type_scat_dispersion_imag
_atom_type_scat_source
C C 0.0033 0.0016 'International Tables Vol C Tables 4.2.6.8 and 6.1.1.4'
H H 0.0000 0.0000 'International Tables Vol C Tables 4.2.6.8 and 6.1.1.4'
N N 0.0061 0.0033 'International Tables Vol C Tables 4.2.6.8 and 6.1.1.4'
O O 0.0106 0.0060 'International Tables Vol C Tables 4.2.6.8 and 6.1.1.4'
Cl Cl 0.1484 0.1585 'International Tables Vol C Tables 4.2.6.8 and 6.1.1.4'
Mn Mn 0.3368 0.7283 'International Tables Vol C Tables 4.2.6.8 and 6.1.1.4'

loop_
_geom_angle_atom_site_label_1
_geom_angle_atom_site_label_2
_geom_angle_atom_site_label_3
_geom_angle
_geom_angle_site_symmetry_1
_geom_angle_site_symmetry_3
_geom_angle_publ_flag
O1 Mn1 N1 93.09(7) . . ?
O1 Mn1 N5 174.19(8) . . ?
N1 Mn1 N5 92.68(8) . . ?
O1 Mn1 N6 91.12(7) . . ?
N1 Mn1 N6 174.30(9) . . ?
N5 Mn1 N6 83.08(8) . . ?
O1 Mn1 O3 90.17(7) . . ?
N1 Mn1 O3 89.55(8) . . ?
N5 Mn1 O3 89.17(8) . . ?
N6 Mn1 O3 86.58(8) . . ?
O1 Mn1 Cl1 93.42(6) . . ?
N1 Mn1 Cl1 93.12(6) . . ?
N5 Mn1 Cl1 86.97(6) . . ?
N6 Mn1 Cl1 90.47(6) . . ?
O3 Mn1 Cl1 175.41(5) . . ?
C1 O1 Mn1 132.92(15) . . ?
O2 C1 O1 120.3(2) . . ?
O2 C1 C2 120.0(2) . . ?
O1 C1 C2 119.7(2) . . ?
C3 C2 C7 118.7(2) . . ?
C3 C2 C1 115.6(2) . . ?
C7 C2 C1 125.6(2) . . ?
C4 C3 C2 122.0(2) . . ?
C4 C3 H3A 119.0 . . ?
C2 C3 H3A 119.0 . . ?
C3 C4 C5 119.1(2) . . ?
C3 C4 H4A 120.5 . . ?
C5 C4 H4A 120.5 . . ?
C6 C5 C4 120.2(2) . . ?
C6 C5 H5A 119.9 . . ?
C4 C5 H5A 119.9 . . ?
C5 C6 C7 121.4(2) . . ?
C5 C6 H6A 119.3 . . ?
C7 C6 H6A 119.3 . . ?
C6 C7 C2 118.7(2) . . ?
C6 C7 N1 119.0(2) . . ?
C2 C7 N1 122.3(2) . . ?
N2 N1 C7 112.43(18) . . ?
N2 N1 Mn1 124.36(15) . . ?
C7 N1 Mn1 123.21(14) . . ?
N1 N2 C8 123.7(2) . . ?
N2 C8 C9 112.3(2) . . ?
N2 C8 C10 130.1(2) . . ?
C9 C8 C10 117.57(19) . . ?
N3 C9 C8 178.6(3) . . ?
N5 C10 N4 123.0(2) . . ?
N5 C10 C8 119.7(2) . . ?
N4 C10 C8 117.24(19) . . ?
C10 N4 H41 118(2) . . ?
C10 N4 H42 120(2) . . ?
H41 N4 H42 121(3) . . ?
C10 N5 C11 118.26(19) . . ?
C10 N5 Mn1 124.68(16) . . ?
C11 N5 Mn1 114.53(14) . . ?
N5 C11 C12 108.73(19) . . ?
N5 C11 H11A 109.9 . . ?
C12 C11 H11A 109.9 . . ?
N5 C11 H11B 109.9 . . ?
C12 C11 H11B 109.9 . . ?
H11A C11 H11B 108.3 . . ?
N6 C12 C11 108.4(2) . . ?
N6 C12 H12A 110.0 . . ?
C11 C12 H12A 110.0 . . ?
N6 C12 H12B 110.0 . . ?
C11 C12 H12B 110.0 . . ?
H12A C12 H12B 108.4 . . ?
C12 N6 Mn1 108.27(14) . . ?
C12 N6 H61 111(2) . . ?
Mn1 N6 H61 109(2) . . ?
C12 N6 H62 110(2) . . ?
Mn1 N6 H62 111(2) . . ?
H61 N6 H62 108(3) . . ?
C13 O3 Mn1 131.72(18) . . ?
C13 O3 H3 107(3) . . ?
Mn1 O3 H3 121(3) . . ?
O3 C13 H13A 109.5 . . ?
O3 C13 H13B 109.5 . . ?
H13A C13 H13B 109.5 . . ?
O3 C13 H13C 109.5 . . ?
H13A C13 H13C 109.5 . . ?
H13B C13 H13C 109.5 . . ?

loop_
_geom_bond_atom_site_label_1
_geom_bond_atom_site_label_2
_geom_bond_distance
_geom_bond_site_symmetry_2
_geom_bond_publ_flag
Mn1 O1 1.8747(16) . ?
Mn1 N1 1.9601(19) . ?
Mn1 N5 1.9668(19) . ?
Mn1 N6 2.047(2) . ?
Mn1 O3 2.2702(19) . ?
Mn1 Cl1 2.5915(7) . ?
O1 C1 1.289(3) . ?
O2 C1 1.233(3) . ?
C1 C2 1.500(3) . ?
C2 C3 1.404(3) . ?
C2 C7 1.416(3) . ?
C3 C4 1.378(3) . ?
C3 H3A 0.9500 . ?
C4 C5 1.402(3) . ?
C4 H4A 0.9500 . ?
C5 C6 1.378(3) . ?
C5 H5A 0.9500 . ?
C6 C7 1.404(3) . ?
C6 H6A 0.9500 . ?
C7 N1 1.435(3) . ?
N1 N2 1.307(3) . ?
N2 C8 1.322(3) . ?
C8 C9 1.443(3) . ?
C8 C10 1.464(3) . ?
C9 N3 1.141(3) . ?
C10 N5 1.313(3) . ?
C10 N4 1.342(3) . ?
N4 H41 0.84(3) . ?
N4 H42 0.79(3) . ?
N5 C11 1.480(3) . ?
C11 C12 1.519(3) . ?
C11 H11A 0.9900 . ?
C11 H11B 0.9900 . ?
C12 N6 1.480(3) . ?
C12 H12A 0.9900 . ?
C12 H12B 0.9900 . ?
N6 H61 0.84(3) . ?
N6 H62 0.87(3) . ?
O3 C13 1.401(3) . ?
O3 H3 0.73(4) . ?
C13 H13A 0.9800 . ?
C13 H13B 0.9800 . ?
C13 H13C 0.9800 . ?

loop_
_geom_hbond_atom_site_label_D
_geom_hbond_atom_site_label_H
_geom_hbond_atom_site_label_A
_geom_hbond_distance_DH
_geom_hbond_distance_HA
_geom_hbond_distance_DA
_geom_hbond_angle_DHA
_geom_hbond_site_symmetry_A
N4 H41 O2 0.84(3) 2.26(3) 2.867(3) 129(3) 2_564
N4 H42 Cl1 0.79(3) 2.53(3) 3.258(2) 153(3) 4_565
N6 H61 N3 0.84(3) 2.18(3) 3.012(3) 172(3) 2_565
N6 H62 O2 0.87(3) 2.12(3) 2.967(3) 163(3) 3
O3 H3 Cl1 0.73(4) 2.35(4) 3.073(2) 172(4) 1_655
